data_7206213
loop_
_publ_author_name
'Jing, Wang'
'Ren, Zhi-Gang'
'Dai, Ming'
'Chen, Yang'
'Lang, Jian-Ping'

_publ_section_title
;
 Novel Zn and Cd coordination polymers of
 1,1&#x2032;-(1,6-hexanediyl)bis-1H-benzimidazole: solvothermal
 synthesis, crystal structures and photoluminescence properties
;
_journal_issue 16
_journal_name_full CrystEngComm
_journal_page_first 5111
_journal_paper_doi 10.1039/c1ce05156c
_journal_volume 13
_journal_year 2011
_chemical_formula_moiety 'C40 H44 Cd Cl2 N8'
_chemical_formula_sum 'C40 H44 Cd Cl2 N8'
_chemical_formula_weight 820.13
_chemical_name_systematic
;
?
;
_space_group_IT_number 14
_symmetry_cell_setting monoclinic
_symmetry_space_group_name_Hall '-P 2yn'
_symmetry_space_group_name_H-M 'P 1 21/n 1'
_atom_sites_solution_hydrogens geom
_atom_sites_solution_primary direct
_atom_sites_solution_secondary difmap
_cell_angle_alpha 90.00
_cell_angle_beta 93.09(3)
_cell_angle_gamma 90.00
_cell_formula_units_Z 2
_cell_length_a 12.056(2)
_cell_length_b 12.055(2)
_cell_length_c 12.710(3)
_cell_measurement_reflns_used 5216
_cell_measurement_temperature 223(2)
_cell_measurement_theta_max 27.4855
_cell_measurement_theta_min 3.3800
_cell_volume 1844.5(6)
_computing_cell_refinement 'CrystalClear, Ver. 1.30 (Rigaku/MSC, 2001)'
_computing_data_collection 'CrystalClear, Ver. 1.30 (Rigaku/MSC, 2001)'
_computing_data_reduction 'CrystalStructure, Ver. 3.60 (Rigaku/MSC, 2004)'
_computing_molecular_graphics 'ORTEPII (Johnson, 1976)'
_computing_publication_material SHELXL97
_computing_structure_refinement 'SHELXL-97 (Sheldrick, 1997)'
_computing_structure_solution 'SHELXS-97 (Sheldrick, 1990)'
_diffrn_ambient_temperature 223(2)
_diffrn_measured_fraction_theta_full 0.993
_diffrn_measured_fraction_theta_max 0.993
_diffrn_measurement_device_type 'Rigaku MercuryCCD area detector'
_diffrn_measurement_method \w
_diffrn_radiation_monochromator graphite
_diffrn_radiation_source 'fine-focus sealed tube'
_diffrn_radiation_type MoK\a
_diffrn_radiation_wavelength 0.71073
_diffrn_reflns_av_R_equivalents 0.0541
_diffrn_reflns_av_sigmaI/netI 0.0775
_diffrn_reflns_limit_h_max 13
_diffrn_reflns_limit_h_min -15
_diffrn_reflns_limit_k_max 12
_diffrn_reflns_limit_k_min -15
_diffrn_reflns_limit_l_max 15
_diffrn_reflns_limit_l_min -16
_diffrn_reflns_number 11461
_diffrn_reflns_theta_full 27.48
_diffrn_reflns_theta_max 27.48
_diffrn_reflns_theta_min 3.21
_diffrn_standards_decay_% 0
_diffrn_standards_interval_count 0
_diffrn_standards_interval_time 0
_diffrn_standards_number 0
_exptl_absorpt_coefficient_mu 0.779
_exptl_absorpt_correction_T_max 0.9262
_exptl_absorpt_correction_T_min 0.8000
_exptl_absorpt_correction_type multi-scan
_exptl_absorpt_process_details 'Jacobson, R. (1998) Private communication to Rigaku Company, Tokyo, Japan.'
_exptl_crystal_colour Colorless
_exptl_crystal_density_diffrn 1.477
_exptl_crystal_density_method 'not measured'
_exptl_crystal_description Block
_exptl_crystal_F_000 844
_exptl_crystal_size_max 0.30
_exptl_crystal_size_mid 0.15
_exptl_crystal_size_min 0.10
_refine_diff_density_max 0.436
_refine_diff_density_min -0.425
_refine_diff_density_rms 0.084
_refine_ls_extinction_method none
_refine_ls_goodness_of_fit_ref 1.129
_refine_ls_hydrogen_treatment constr
_refine_ls_matrix_type full
_refine_ls_number_parameters 232
_refine_ls_number_reflns 4198
_refine_ls_number_restraints 0
_refine_ls_restrained_S_all 1.129
_refine_ls_R_factor_all 0.0841
_refine_ls_R_factor_gt 0.0571
_refine_ls_shift/su_max 0.000
_refine_ls_shift/su_mean 0.000
_refine_ls_structure_factor_coef Fsqd
_refine_ls_weighting_details 'calc w=1/[\s^2^(Fo^2^)+(0.0272P)^2^+0.0000P] where P=(Fo^2^+2Fc^2^)/3'
_refine_ls_weighting_scheme calc
_refine_ls_wR_factor_gt 0.0838
_refine_ls_wR_factor_ref 0.0922
_reflns_number_gt 3270
_reflns_number_total 4198
_reflns_threshold_expression >2sigma(I)
_cod_data_source_file c1ce05156c.txt
_cod_data_source_block 4
_cod_original_sg_symbol_H-M 'P 21/n'
_cod_database_code 7206213

loop_
_symmetry_equiv_pos_as_xyz
'x, y, z'
'-x+1/2, y+1/2, -z+1/2'
'-x, -y, -z'
'x-1/2, -y-1/2, z-1/2'

loop_
_atom_site_label
_atom_site_type_symbol
_atom_site_fract_x
_atom_site_fract_y
_atom_site_fract_z
_atom_site_U_iso_or_equiv
_atom_site_adp_type
_atom_site_occupancy
_atom_site_symmetry_multiplicity
_atom_site_calc_flag
_atom_site_refinement_flags
_atom_site_disorder_assembly
_atom_site_disorder_group
Cd1 Cd 0.5000 0.5000 0.0000 0.02777(12) Uani 1 2 d S . .
Cl1 Cl 0.29806(7) 0.57704(7) -0.00395(8) 0.0387(2) Uani 1 1 d . . .
N1 N 0.5605(2) 0.6236(2) 0.1317(2) 0.0325(7) Uani 1 1 d . . .
N2 N 0.6192(2) 0.6671(2) 0.2957(2) 0.0345(7) Uani 1 1 d . . .
N3 N 0.8227(2) 0.2243(2) 0.7257(2) 0.0315(7) Uani 1 1 d . . .
N4 N 0.9519(2) 0.1359(2) 0.6364(2) 0.0327(7) Uani 1 1 d . . .
C1 C 0.4958(3) 0.8159(3) 0.0789(3) 0.0373(9) Uani 1 1 d . . .
H1A H 0.4696 0.7978 0.0101 0.045 Uiso 1 1 calc R . .
C2 C 0.4894(3) 0.9224(3) 0.1174(4) 0.0477(11) Uani 1 1 d . . .
H2A H 0.4570 0.9781 0.0741 0.057 Uiso 1 1 calc R . .
C3 C 0.5296(4) 0.9494(3) 0.2187(4) 0.0513(11) Uani 1 1 d . . .
H3A H 0.5246 1.0235 0.2409 0.062 Uiso 1 1 calc R . .
C4 C 0.5764(3) 0.8724(3) 0.2881(3) 0.0437(10) Uani 1 1 d . . .
H4A H 0.6036 0.8917 0.3563 0.052 Uiso 1 1 calc R . .
C5 C 0.5807(3) 0.7645(3) 0.2501(3) 0.0314(8) Uani 1 1 d . . .
C6 C 0.5429(3) 0.7361(3) 0.1470(3) 0.0308(8) Uani 1 1 d . . .
C7 C 0.6051(3) 0.5872(3) 0.2212(3) 0.0358(9) Uani 1 1 d . . .
H7A H 0.6253 0.5127 0.2328 0.043 Uiso 1 1 calc R . .
C8 C 0.6566(4) 0.6539(3) 0.4066(3) 0.0468(10) Uani 1 1 d . . .
H8A H 0.6041 0.6917 0.4506 0.056 Uiso 1 1 calc R . .
H8B H 0.7291 0.6899 0.4184 0.056 Uiso 1 1 calc R . .
C9 C 0.6662(3) 0.5342(3) 0.4402(3) 0.0435(10) Uani 1 1 d . . .
H9A H 0.7296 0.5002 0.4074 0.052 Uiso 1 1 calc R . .
H9B H 0.5990 0.4942 0.4154 0.052 Uiso 1 1 calc R . .
C10 C 0.6816(3) 0.5226(3) 0.5595(3) 0.0382(9) Uani 1 1 d . . .
H10A H 0.7470 0.5654 0.5844 0.046 Uiso 1 1 calc R . .
H10B H 0.6168 0.5541 0.5919 0.046 Uiso 1 1 calc R . .
C11 C 0.6962(3) 0.4033(3) 0.5950(3) 0.0419(10) Uani 1 1 d . . .
H11A H 0.7648 0.3739 0.5676 0.050 Uiso 1 1 calc R . .
H11B H 0.6342 0.3592 0.5645 0.050 Uiso 1 1 calc R . .
C12 C 0.7013(3) 0.3897(3) 0.7136(3) 0.0389(9) Uani 1 1 d . . .
H12A H 0.7635 0.4336 0.7439 0.047 Uiso 1 1 calc R . .
H12B H 0.6329 0.4195 0.7408 0.047 Uiso 1 1 calc R . .
C13 C 0.7153(3) 0.2705(3) 0.7499(3) 0.0362(9) Uani 1 1 d . . .
H13A H 0.7075 0.2670 0.8262 0.043 Uiso 1 1 calc R . .
H13B H 0.6562 0.2252 0.7158 0.043 Uiso 1 1 calc R . .
C14 C 0.8452(3) 0.1563(3) 0.6438(3) 0.0344(9) Uani 1 1 d . . .
H14A H 0.7898 0.1268 0.5970 0.041 Uiso 1 1 calc R . .
C15 C 0.9242(3) 0.2505(3) 0.7757(3) 0.0296(8) Uani 1 1 d . . .
C16 C 0.9508(3) 0.3131(3) 0.8649(3) 0.0368(9) Uani 1 1 d . . .
H16A H 0.8957 0.3486 0.9022 0.044 Uiso 1 1 calc R . .
C17 C 1.0615(3) 0.3208(3) 0.8963(3) 0.0391(9) Uani 1 1 d . . .
H17A H 1.0827 0.3617 0.9571 0.047 Uiso 1 1 calc R . .
C18 C 1.1431(3) 0.2690(3) 0.8395(3) 0.0428(10) Uani 1 1 d . . .
H18A H 1.2180 0.2763 0.8628 0.051 Uiso 1 1 calc R . .
C19 C 1.1164(3) 0.2076(3) 0.7502(3) 0.0361(9) Uani 1 1 d . . .
H19A H 1.1722 0.1749 0.7117 0.043 Uiso 1 1 calc R . .
C20 C 1.0039(3) 0.1952(3) 0.7184(3) 0.0295(8) Uani 1 1 d . . .

loop_
_atom_site_aniso_label
_atom_site_aniso_U_11
_atom_site_aniso_U_22
_atom_site_aniso_U_33
_atom_site_aniso_U_23
_atom_site_aniso_U_13
_atom_site_aniso_U_12
Cd1 0.02681(19) 0.0312(2) 0.0252(2) -0.00404(17) 0.00108(14) -0.00026(16)
Cl1 0.0324(5) 0.0489(6) 0.0350(6) 0.0026(4) 0.0026(4) 0.0111(4)
N1 0.0341(16) 0.0306(16) 0.0325(19) -0.0029(14) -0.0020(14) -0.0013(13)
N2 0.0408(18) 0.0326(17) 0.0291(19) -0.0055(14) -0.0076(14) -0.0018(14)
N3 0.0292(15) 0.0344(16) 0.0313(19) -0.0015(14) 0.0048(14) 0.0037(13)
N4 0.0312(16) 0.0321(16) 0.035(2) -0.0012(14) 0.0048(14) 0.0029(13)
C1 0.044(2) 0.039(2) 0.029(2) 0.0004(18) -0.0002(18) 0.0045(17)
C2 0.050(2) 0.038(2) 0.055(3) 0.006(2) -0.001(2) 0.0103(19)
C3 0.064(3) 0.031(2) 0.059(3) -0.012(2) 0.003(2) 0.004(2)
C4 0.048(2) 0.041(2) 0.042(3) -0.012(2) -0.002(2) 0.0019(19)
C5 0.0278(18) 0.034(2) 0.033(2) -0.0040(17) 0.0014(16) -0.0001(15)
C6 0.0267(18) 0.033(2) 0.033(2) -0.0017(17) 0.0010(16) 0.0021(15)
C7 0.041(2) 0.028(2) 0.038(2) -0.0029(18) -0.0044(18) 0.0025(16)
C8 0.066(3) 0.040(2) 0.032(2) 0.0000(19) -0.014(2) -0.004(2)
C9 0.051(2) 0.040(2) 0.039(3) -0.0016(18) -0.008(2) 0.0017(18)
C10 0.044(2) 0.040(2) 0.030(2) -0.0023(17) -0.0063(17) 0.0045(17)
C11 0.052(2) 0.038(2) 0.035(2) 0.0006(18) -0.0008(19) 0.0082(18)
C12 0.041(2) 0.042(2) 0.033(2) 0.0001(18) 0.0018(18) 0.0075(18)
C13 0.0304(19) 0.043(2) 0.036(2) 0.0006(18) 0.0082(18) 0.0048(17)
C14 0.035(2) 0.035(2) 0.033(2) 0.0020(17) 0.0024(17) -0.0028(16)
C15 0.0313(19) 0.0283(18) 0.030(2) 0.0054(16) 0.0058(16) 0.0009(15)
C16 0.041(2) 0.040(2) 0.031(2) 0.0054(18) 0.0100(18) 0.0045(18)
C17 0.043(2) 0.044(2) 0.030(2) -0.0011(18) -0.0015(18) -0.0014(18)
C18 0.035(2) 0.048(2) 0.045(3) 0.002(2) -0.0020(19) -0.0067(18)
C19 0.031(2) 0.035(2) 0.042(3) 0.0039(19) 0.0064(18) 0.0015(16)
C20 0.0344(19) 0.0256(18) 0.029(2) 0.0061(16) 0.0045(16) 0.0019(15)

loop_
_atom_type_symbol
_atom_type_description
_atom_type_scat_dispersion_real
_atom_type_scat_dispersion_imag
_atom_type_scat_source
C C 0.0033 0.0016 'International Tables Vol C Tables 4.2.6.8 and 6.1.1.4'
H H 0.0000 0.0000 'International Tables Vol C Tables 4.2.6.8 and 6.1.1.4'
N N 0.0061 0.0033 'International Tables Vol C Tables 4.2.6.8 and 6.1.1.4'
O O 0.0106 0.0060 'International Tables Vol C Tables 4.2.6.8 and 6.1.1.4'
Cl Cl 0.1484 0.1585 'International Tables Vol C Tables 4.2.6.8 and 6.1.1.4'
Cd Cd -0.8075 1.2024 'International Tables Vol C Tables 4.2.6.8 and 6.1.1.4'

loop_
_geom_angle_atom_site_label_1
_geom_angle_atom_site_label_2
_geom_angle_atom_site_label_3
_geom_angle
_geom_angle_site_symmetry_1
_geom_angle_site_symmetry_3
_geom_angle_publ_flag
N1 Cd1 N1 180.0 . 3_665 ?
N1 Cd1 N4 90.24(10) . 2_655 ?
N1 Cd1 N4 89.76(10) 3_665 2_655 ?
N1 Cd1 N4 89.76(10) . 4_565 ?
N1 Cd1 N4 90.24(10) 3_665 4_565 ?
N4 Cd1 N4 180.0 2_655 4_565 ?
N1 Cd1 Cl1 92.42(8) . . ?
N1 Cd1 Cl1 87.58(8) 3_665 . ?
N4 Cd1 Cl1 90.27(7) 2_655 . ?
N4 Cd1 Cl1 89.73(7) 4_565 . ?
N1 Cd1 Cl1 87.58(8) . 3_665 ?
N1 Cd1 Cl1 92.41(8) 3_665 3_665 ?
N4 Cd1 Cl1 89.73(7) 2_655 3_665 ?
N4 Cd1 Cl1 90.27(7) 4_565 3_665 ?
Cl1 Cd1 Cl1 180.0 . 3_665 ?
C7 N1 C6 105.4(3) . . ?
C7 N1 Cd1 120.6(2) . . ?
C6 N1 Cd1 132.9(3) . . ?
C7 N2 C5 106.6(3) . . ?
C7 N2 C8 128.0(3) . . ?
C5 N2 C8 125.2(3) . . ?
C14 N3 C15 106.3(3) . . ?
C14 N3 C13 127.3(3) . . ?
C15 N3 C13 126.1(3) . . ?
C14 N4 C20 104.7(3) . . ?
C14 N4 Cd1 116.1(2) . 2_645 ?
C20 N4 Cd1 138.9(2) . 2_645 ?
C2 C1 C6 116.9(4) . . ?
C2 C1 H1A 121.6 . . ?
C6 C1 H1A 121.6 . . ?
C1 C2 C3 121.6(4) . . ?
C1 C2 H2A 119.2 . . ?
C3 C2 H2A 119.2 . . ?
C4 C3 C2 123.0(4) . . ?
C4 C3 H3A 118.5 . . ?
C2 C3 H3A 118.5 . . ?
C3 C4 C5 115.4(4) . . ?
C3 C4 H4A 122.3 . . ?
C5 C4 H4A 122.3 . . ?
N2 C5 C4 132.0(4) . . ?
N2 C5 C6 105.6(3) . . ?
C4 C5 C6 122.4(4) . . ?
N1 C6 C1 130.4(4) . . ?
N1 C6 C5 108.9(3) . . ?
C1 C6 C5 120.7(3) . . ?
N1 C7 N2 113.6(3) . . ?
N1 C7 H7A 123.2 . . ?
N2 C7 H7A 123.2 . . ?
N2 C8 C9 113.1(3) . . ?
N2 C8 H8A 109.0 . . ?
C9 C8 H8A 109.0 . . ?
N2 C8 H8B 109.0 . . ?
C9 C8 H8B 109.0 . . ?
H8A C8 H8B 107.8 . . ?
C8 C9 C10 112.0(3) . . ?
C8 C9 H9A 109.2 . . ?
C10 C9 H9A 109.2 . . ?
C8 C9 H9B 109.2 . . ?
C10 C9 H9B 109.2 . . ?
H9A C9 H9B 107.9 . . ?
C11 C10 C9 112.9(3) . . ?
C11 C10 H10A 109.0 . . ?
C9 C10 H10A 109.0 . . ?
C11 C10 H10B 109.0 . . ?
C9 C10 H10B 109.0 . . ?
H10A C10 H10B 107.8 . . ?
C10 C11 C12 113.4(3) . . ?
C10 C11 H11A 108.9 . . ?
C12 C11 H11A 108.9 . . ?
C10 C11 H11B 108.9 . . ?
C12 C11 H11B 108.9 . . ?
H11A C11 H11B 107.7 . . ?
C13 C12 C11 113.8(3) . . ?
C13 C12 H12A 108.8 . . ?
C11 C12 H12A 108.8 . . ?
C13 C12 H12B 108.8 . . ?
C11 C12 H12B 108.8 . . ?
H12A C12 H12B 107.7 . . ?
N3 C13 C12 112.6(3) . . ?
N3 C13 H13A 109.1 . . ?
C12 C13 H13A 109.1 . . ?
N3 C13 H13B 109.1 . . ?
C12 C13 H13B 109.1 . . ?
H13A C13 H13B 107.8 . . ?
N4 C14 N3 113.7(3) . . ?
N4 C14 H14A 123.2 . . ?
N3 C14 H14A 123.2 . . ?
C16 C15 N3 131.3(3) . . ?
C16 C15 C20 123.2(3) . . ?
N3 C15 C20 105.4(3) . . ?
C17 C16 C15 116.9(3) . . ?
C17 C16 H16A 121.5 . . ?
C15 C16 H16A 121.5 . . ?
C16 C17 C18 121.2(4) . . ?
C16 C17 H17A 119.4 . . ?
C18 C17 H17A 119.4 . . ?
C19 C18 C17 121.7(4) . . ?
C19 C18 H18A 119.1 . . ?
C17 C18 H18A 119.1 . . ?
C18 C19 C20 118.3(3) . . ?
C18 C19 H19A 120.9 . . ?
C20 C19 H19A 120.9 . . ?
N4 C20 C19 131.6(3) . . ?
N4 C20 C15 109.9(3) . . ?
C19 C20 C15 118.5(3) . . ?

loop_
_geom_bond_atom_site_label_1
_geom_bond_atom_site_label_2
_geom_bond_distance
_geom_bond_site_symmetry_2
_geom_bond_publ_flag
Cd1 N1 2.329(3) . ?
Cd1 N1 2.329(3) 3_665 ?
Cd1 N4 2.477(3) 2_655 ?
Cd1 N4 2.477(3) 4_565 ?
Cd1 Cl1 2.6036(10) . ?
Cd1 Cl1 2.6036(9) 3_665 ?
N1 C7 1.307(5) . ?
N1 C6 1.389(4) . ?
N2 C7 1.355(4) . ?
N2 C5 1.379(4) . ?
N2 C8 1.465(5) . ?
N3 C14 1.363(4) . ?
N3 C15 1.385(4) . ?
N3 C13 1.458(4) . ?
N4 C14 1.318(4) . ?
N4 C20 1.386(5) . ?
N4 Cd1 2.477(3) 2_645 ?
C1 C2 1.378(5) . ?
C1 C6 1.394(5) . ?
C1 H1A 0.9400 . ?
C2 C3 1.389(6) . ?
C2 H2A 0.9400 . ?
C3 C4 1.380(6) . ?
C3 H3A 0.9400 . ?
C4 C5 1.389(5) . ?
C4 H4A 0.9400 . ?
C5 C6 1.406(5) . ?
C7 H7A 0.9400 . ?
C8 C9 1.508(5) . ?
C8 H8A 0.9800 . ?
C8 H8B 0.9800 . ?
C9 C10 1.523(5) . ?
C9 H9A 0.9800 . ?
C9 H9B 0.9800 . ?
C10 C11 1.515(5) . ?
C10 H10A 0.9800 . ?
C10 H10B 0.9800 . ?
C11 C12 1.514(5) . ?
C11 H11A 0.9800 . ?
C11 H11B 0.9800 . ?
C12 C13 1.515(5) . ?
C12 H12A 0.9800 . ?
C12 H12B 0.9800 . ?
C13 H13A 0.9800 . ?
C13 H13B 0.9800 . ?
C14 H14A 0.9400 . ?
C15 C16 1.385(5) . ?
C15 C20 1.405(4) . ?
C16 C17 1.375(5) . ?
C16 H16A 0.9400 . ?
C17 C18 1.399(5) . ?
C17 H17A 0.9400 . ?
C18 C19 1.378(5) . ?
C18 H18A 0.9400 . ?
C19 C20 1.402(5) . ?
C19 H19A 0.9400 . ?

loop_
_geom_hbond_atom_site_label_D
_geom_hbond_atom_site_label_H
_geom_hbond_atom_site_label_A
_geom_hbond_distance_DH
_geom_hbond_distance_HA
_geom_hbond_distance_DA
_geom_hbond_angle_DHA
_geom_hbond_site_symmetry_A
C14 H14A Cl1 0.94 2.78 3.413(4) 125.8 4_666
